data_2002660
loop_
_publ_author_name
'Gressling, T'
'Mueller-Buschbaum, Hk'

_publ_section_title
;
Ein neuer Strukturtyp beiKupfer-Lanthanoid-Oxowolframaten: Cu Dy5 (W
O4)8
;
_journal_name_full
;
Zeitschrift fuer Anorganische und Allgemeine Chemie
;
_journal_page_first 181
_journal_page_last 185
_journal_paper_doi 10.1002/zaac.19956210203
_journal_volume 621
_journal_year 1995
_chemical_formula_structural 'Cu Dy5 (W O4)8'
_chemical_formula_sum 'Cu Dy5 O32 W8'
_chemical_name_systematic
;
Copper(I) pentadysprosium octakis(tungstate)
;
_space_group_IT_number 15
_symmetry_cell_setting monoclinic
_symmetry_Int_Tables_number 15
_symmetry_space_group_name_Hall '-C 2yc'
_symmetry_space_group_name_H-M 'C 1 2/c 1'
_cell_angle_alpha 90
_cell_angle_beta 111.32(2)
_cell_angle_gamma 90
_cell_formula_units_Z 2
_cell_length_a 19.118(3)
_cell_length_b 5.6123(4)
_cell_length_c 11.518(5)
_cell_volume 1151.3
_refine_ls_R_factor_all 0.057
_cod_database_code 2002660

loop_
_symmetry_equiv_pos_as_xyz
x,y,z
-x,y,1/2-z
-x,-y,-z
x,-y,1/2+z
1/2+x,1/2+y,z
1/2-x,1/2+y,1/2-z
1/2-x,1/2-y,-z
1/2+x,1/2-y,1/2+z

loop_
_atom_site_aniso_label
_atom_site_aniso_U_11
_atom_site_aniso_U_12
_atom_site_aniso_U_13
_atom_site_aniso_U_22
_atom_site_aniso_U_23
_atom_site_aniso_U_33
Cu1 0.0789(8) 0. -0.0005(6) 0.1656(12) 0. 0.0535(8)
Dy1 0.0789(8) 0. -0.0005(6) 0.1656(12) 0. 0.0535(8)
Dy2 0.0569(3) 0.0075(3) 0.0118(2) 0.0384(4) -0.0037(3) 0.0580(3)
W1 0.0355(3) 0.0070(3) 0.0115(2) 0.0298(3) 0.0160(3) 0.0698(3)
W2 0.0400(3) -0.0217(3) 0.0246(2) 0.0446(3) -0.0368(3) 0.1132(3)

loop_
_atom_site_label
_atom_site_type_symbol
_atom_site_symmetry_multiplicity
_atom_site_Wyckoff_symbol
_atom_site_fract_x
_atom_site_fract_y
_atom_site_fract_z
_atom_site_occupancy
_atom_site_attached_hydrogens
_atom_site_calc_flag
Cu1 Cu1+ 4 e 0. 0.27628(6) 0.25 0.5 0 d
Dy1 Dy3+ 4 e 0. 0.27628(6) 0.25 0.5 0 d
Dy2 Dy3+ 8 f 0.353570(6) 0.18529(2) 0.04387(1) 1. 0 d
W1 W6+ 8 f 0.187930(5) 0.13083(2) 0.287090(8) 1. 0 d
W2 W6+ 8 f 0.057240(5) 0.19156(2) 0.592230(9) 1. 0 d
O1 O2- 8 f 0.10299(10) -0.1151(4) 0.2679(2) 1. 0 d
O2 O2- 8 f 0.11967(10) 0.3995(4) 0.5796(2) 1. 0 d
O3 O2- 8 f 0.13254(9) 0.0919(4) 0.1104(2) 1. 0 d
O4 O2- 8 f 0.23337(9) -0.0247(4) 0.4388(2) 1. 0 d
O5 O2- 8 f 0.13279(11) 0.3540(4) 0.3267(2) 1. 0 d
O6 O2- 8 f 0.01716(13) 0.1103(5) 0.4219(2) 1. 0 d
O7 O2- 8 f 0.25485(12) 0.3181(4) 0.2666(2) 1. 0 d
O8 O2- 8 f -0.01500(12) 0.3716(4) 0.6138(2) 1. 0 d

loop_
_atom_type_symbol
_atom_type_oxidation_number
Cu1+ 1.000
Dy3+ 3.000
W6+ 6.000
O2- -2.000
